data_7108337
loop_
_publ_author_name
'Steffi Roters'
'Alexander Hepp'
'J. Chris Slootweg'
'Koop Lammertsma'
'Werner Uhl'

_publ_section_title
;
 Alkynide and acetonitrile activation by strained AlPC2 heterocycles
;
_journal_name_full Chem.Commun.
_journal_page_first 9616
_journal_paper_doi 10.1039/c2cc33300g
_journal_volume 48
_journal_year 2012
_chemical_formula_sum 'C44 H68 Al2 P2'
_chemical_formula_weight 712.88
_chemical_melting_point 423
_chemical_name_systematic
;
?
;
_space_group_IT_number 14
_symmetry_cell_setting monoclinic
_symmetry_space_group_name_Hall '-P 2ybc'
_symmetry_space_group_name_H-M 'P 1 21/c 1'
_atom_sites_solution_hydrogens geom
_atom_sites_solution_primary direct
_atom_sites_solution_secondary difmap
_audit_creation_method SHELXL-97
_cell_angle_alpha 90.00
_cell_angle_beta 104.8410(10)
_cell_angle_gamma 90.00
_cell_formula_units_Z 4
_cell_length_a 17.8586(7)
_cell_length_b 10.4392(4)
_cell_length_c 24.8146(10)
_cell_measurement_reflns_used 6709
_cell_measurement_temperature 153(2)
_cell_measurement_theta_max 24.705
_cell_measurement_theta_min 2.28
_cell_volume 4471.8(3)
_computing_cell_refinement 'Bruker SAINT+'
_computing_data_collection 'Bruker SMART'
_computing_data_reduction 'Bruker SHELXTL'
_computing_molecular_graphics 'Bruker SHELXTL'
_computing_publication_material 'Bruker SHELXTL'
_computing_structure_refinement 'SHELXL-97 (Sheldrick, 1997)'
_computing_structure_solution 'SHELXS-97 (Sheldrick, 1990)'
_diffrn_ambient_temperature 153(2)
_diffrn_measured_fraction_theta_full 0.999
_diffrn_measured_fraction_theta_max 0.999
_diffrn_measurement_device_type 'CCD area detector'
_diffrn_measurement_method 'omega scans'
_diffrn_radiation_monochromator graphite
_diffrn_radiation_source 'rotating anode'
_diffrn_radiation_type MoK\a
_diffrn_radiation_wavelength 0.71073
_diffrn_reflns_av_R_equivalents 0.0492
_diffrn_reflns_av_sigmaI/netI 0.0447
_diffrn_reflns_limit_h_max 23
_diffrn_reflns_limit_h_min -23
_diffrn_reflns_limit_k_max 13
_diffrn_reflns_limit_k_min -13
_diffrn_reflns_limit_l_max 32
_diffrn_reflns_limit_l_min -32
_diffrn_reflns_number 44425
_diffrn_reflns_theta_full 27.87
_diffrn_reflns_theta_max 27.87
_diffrn_reflns_theta_min 1.18
_exptl_absorpt_coefficient_mu 0.163
_exptl_absorpt_correction_T_max 0.9951
_exptl_absorpt_correction_T_min 0.9791
_exptl_absorpt_correction_type empirical
_exptl_absorpt_process_details SADABS
_exptl_crystal_colour colourless
_exptl_crystal_density_diffrn 1.059
_exptl_crystal_density_method 'not measured'
_exptl_crystal_description plate
_exptl_crystal_F_000 1552
_exptl_crystal_size_max 0.13
_exptl_crystal_size_mid 0.08
_exptl_crystal_size_min 0.03
_refine_diff_density_max 0.965
_refine_diff_density_min -0.455
_refine_diff_density_rms 0.069
_refine_ls_extinction_method none
_refine_ls_goodness_of_fit_ref 1.050
_refine_ls_hydrogen_treatment constr
_refine_ls_matrix_type full
_refine_ls_number_parameters 480
_refine_ls_number_reflns 10642
_refine_ls_number_restraints 48
_refine_ls_restrained_S_all 1.051
_refine_ls_R_factor_all 0.0965
_refine_ls_R_factor_gt 0.0629
_refine_ls_shift/su_max 0.000
_refine_ls_shift/su_mean 0.000
_refine_ls_structure_factor_coef Fsqd
_refine_ls_weighting_details 'calc w=1/[\s^2^(Fo^2^)+(0.0938P)^2^+2.4860P] where P=(Fo^2^+2Fc^2^)/3'
_refine_ls_weighting_scheme calc
_refine_ls_wR_factor_gt 0.1642
_refine_ls_wR_factor_ref 0.1860
_reflns_number_gt 7262
_reflns_number_total 10642
_reflns_threshold_expression >2sigma(I)
_cod_data_source_file c2cc33300g.txt
_cod_data_source_block sad1a
_cod_original_sg_symbol_H-M 'P2(1)/c '
_cod_database_code 7108337

loop_
_symmetry_equiv_pos_as_xyz
'x, y, z'
'-x, y+1/2, -z+1/2'
'-x, -y, -z'
'x, -y-1/2, z-1/2'

loop_
_atom_site_label
_atom_site_type_symbol
_atom_site_fract_x
_atom_site_fract_y
_atom_site_fract_z
_atom_site_U_iso_or_equiv
_atom_site_adp_type
_atom_site_occupancy
_atom_site_symmetry_multiplicity
_atom_site_calc_flag
_atom_site_refinement_flags
_atom_site_disorder_assembly
_atom_site_disorder_group
P1 P 0.24334(3) 0.56142(6) 0.09605(2) 0.02654(15) Uani 1 1 d . . .
C11 C 0.16544(14) 0.4558(2) 0.10113(10) 0.0311(5) Uani 1 1 d . . .
C12 C 0.18256(16) 0.3378(3) 0.12719(12) 0.0396(6) Uani 1 1 d . . .
H12 H 0.2353 0.3161 0.1451 0.048 Uiso 1 1 calc R . .
C13 C 0.12388(19) 0.2512(3) 0.12741(15) 0.0532(8) Uani 1 1 d . . .
H13 H 0.1357 0.1705 0.1462 0.064 Uiso 1 1 calc R . .
C14 C 0.0486(2) 0.2813(4) 0.10056(15) 0.0579(9) Uani 1 1 d . . .
H14 H 0.0081 0.2206 0.1001 0.070 Uiso 1 1 calc R . .
C15 C 0.03086(17) 0.3980(4) 0.07429(14) 0.0527(8) Uani 1 1 d . . .
H15 H -0.0219 0.4182 0.0559 0.063 Uiso 1 1 calc R . .
C16 C 0.08931(15) 0.4866(3) 0.07440(11) 0.0385(6) Uani 1 1 d . . .
H16 H 0.0771 0.5680 0.0562 0.046 Uiso 1 1 calc R . .
C41 C 0.28136(14) 0.5001(2) 0.04022(10) 0.0289(5) Uani 1 1 d . . .
C42 C 0.23159(14) 0.4631(2) -0.00697(10) 0.0299(5) Uani 1 1 d . . .
H42 H 0.1786 0.4618 -0.0050 0.036 Uiso 1 1 calc R . .
C43 C 0.24248(16) 0.4228(3) -0.06295(11) 0.0381(6) Uani 1 1 d . . .
C431 C 0.31720(19) 0.4705(4) -0.07411(13) 0.0557(9) Uani 1 1 d . . .
H43A H 0.3219 0.5611 -0.0673 0.067 Uiso 1 1 calc R . .
H43B H 0.3167 0.4535 -0.1122 0.067 Uiso 1 1 calc R . .
H43C H 0.3603 0.4273 -0.0499 0.067 Uiso 1 1 calc R . .
C432 C 0.1758(2) 0.4756(5) -0.10753(14) 0.0822(14) Uani 1 1 d . . .
H43D H 0.1278 0.4468 -0.1010 0.099 Uiso 1 1 calc R . .
H43E H 0.1796 0.4462 -0.1434 0.099 Uiso 1 1 calc R . .
H43F H 0.1775 0.5675 -0.1066 0.099 Uiso 1 1 calc R . .
C433 C 0.2420(3) 0.2756(4) -0.06391(19) 0.0852(14) Uani 1 1 d . . .
H43G H 0.2856 0.2439 -0.0359 0.102 Uiso 1 1 calc R . .
H43H H 0.2452 0.2461 -0.0999 0.102 Uiso 1 1 calc R . .
H43I H 0.1949 0.2448 -0.0566 0.102 Uiso 1 1 calc R . .
P2 P 0.38660(4) 0.51657(7) 0.06137(3) 0.03161(17) Uani 1 1 d . . .
C21 C 0.41951(15) 0.3483(3) 0.06453(11) 0.0389(6) Uani 1 1 d . . .
C22 C 0.47234(18) 0.3134(4) 0.03462(15) 0.0583(9) Uani 1 1 d . . .
H22 H 0.4894 0.3753 0.0117 0.070 Uiso 1 1 calc R . .
C23 C 0.5006(2) 0.1880(5) 0.03807(19) 0.0803(14) Uani 1 1 d . . .
H23 H 0.5367 0.1638 0.0171 0.096 Uiso 1 1 calc R . .
C24 C 0.4775(3) 0.1000(4) 0.0708(2) 0.0877(16) Uani 1 1 d . . .
H24 H 0.4972 0.0142 0.0726 0.105 Uiso 1 1 calc R . .
C25 C 0.4260(3) 0.1331(4) 0.10149(18) 0.0741(11) Uani 1 1 d . . .
H25 H 0.4103 0.0707 0.1249 0.089 Uiso 1 1 calc R . .
C26 C 0.39676(19) 0.2577(3) 0.09834(14) 0.0518(8) Uani 1 1 d . . .
H26 H 0.3608 0.2810 0.1196 0.062 Uiso 1 1 calc R . .
C31 C 0.32569(14) 0.5577(2) 0.15420(10) 0.0268(5) Uani 1 1 d . . .
C32 C 0.39135(14) 0.5445(2) 0.13640(10) 0.0287(5) Uani 1 1 d . . .
C33 C 0.47296(14) 0.5655(3) 0.17478(11) 0.0354(6) Uani 1 1 d D . .
C331 C 0.53875(15) 0.5330(3) 0.14788(13) 0.0474(7) Uani 1 1 d D . .
H33A H 0.5876 0.5533 0.1733 0.057 Uiso 1 1 calc R . .
H33B H 0.5328 0.5820 0.1143 0.057 Uiso 1 1 calc R . .
H33C H 0.5372 0.4433 0.1391 0.057 Uiso 1 1 calc R . .
C332 C 0.48524(16) 0.4839(3) 0.22732(12) 0.0465(7) Uani 1 1 d D . .
H33D H 0.4805 0.3949 0.2172 0.056 Uiso 1 1 calc R . .
H33E H 0.4470 0.5056 0.2468 0.056 Uiso 1 1 calc R . .
H33F H 0.5360 0.4998 0.2510 0.056 Uiso 1 1 calc R . .
C333 C 0.47911(17) 0.7089(3) 0.18918(14) 0.0506(8) Uani 1 1 d D . .
H33G H 0.5293 0.7267 0.2133 0.061 Uiso 1 1 calc R . .
H33H H 0.4399 0.7315 0.2076 0.061 Uiso 1 1 calc R . .
H33I H 0.4720 0.7581 0.1556 0.061 Uiso 1 1 calc R . .
Al1 Al 0.17977(5) 0.80497(8) 0.15154(3) 0.0400(2) Uani 1 1 d . . .
C71 C 0.07019(19) 0.8617(4) 0.13814(15) 0.0588(9) Uani 1 1 d . . .
H71A H 0.0576 0.8596 0.1735 0.071 Uiso 1 1 calc R . .
H71B H 0.0685 0.9500 0.1270 0.071 Uiso 1 1 calc R . .
C72 C 0.0069(2) 0.7953(5) 0.0977(2) 0.0847(13) Uani 1 1 d . . .
H72A H 0.0136 0.8057 0.0608 0.102 Uiso 1 1 calc R . .
H72B H -0.0420 0.8313 0.0993 0.102 Uiso 1 1 calc R . .
H72C H 0.0078 0.7058 0.1067 0.102 Uiso 1 1 calc R . .
C81 C 0.2528(2) 0.9418(3) 0.18931(14) 0.0543(8) Uani 1 1 d . . .
H81A H 0.3045 0.9076 0.1993 0.065 Uiso 1 1 calc R . .
H81B H 0.2518 1.0106 0.1635 0.065 Uiso 1 1 calc R . .
C82 C 0.2341(3) 0.9954(4) 0.24165(15) 0.0716(11) Uani 1 1 d . . .
H82A H 0.1811 1.0232 0.2328 0.086 Uiso 1 1 calc R . .
H82B H 0.2675 1.0668 0.2553 0.086 Uiso 1 1 calc R . .
H82C H 0.2419 0.9300 0.2697 0.086 Uiso 1 1 calc R . .
Al2 Al 0.30403(4) 0.57094(7) 0.23132(3) 0.02883(18) Uani 1 1 d . . .
C91 C 0.35894(16) 0.6948(3) 0.28896(11) 0.0392(6) Uani 1 1 d . . .
H91A H 0.4113 0.6662 0.3035 0.047 Uiso 1 1 calc R . .
H91B H 0.3607 0.7765 0.2716 0.047 Uiso 1 1 calc R . .
C92 C 0.32103(18) 0.7116(3) 0.33763(12) 0.0489(7) Uani 1 1 d . . .
H92A H 0.2692 0.7430 0.3237 0.059 Uiso 1 1 calc R . .
H92B H 0.3506 0.7716 0.3640 0.059 Uiso 1 1 calc R . .
H92C H 0.3197 0.6305 0.3556 0.059 Uiso 1 1 calc R . .
C101 C 0.30308(17) 0.3913(3) 0.25868(12) 0.0402(6) Uani 1 1 d . . .
H10A H 0.2505 0.3613 0.2490 0.048 Uiso 1 1 calc R . .
H10B H 0.3316 0.3387 0.2392 0.048 Uiso 1 1 calc R . .
C102 C 0.3367(2) 0.3713(3) 0.32137(13) 0.0562(9) Uani 1 1 d . . .
H10C H 0.3875 0.4082 0.3325 0.067 Uiso 1 1 calc R . .
H10D H 0.3398 0.2812 0.3295 0.067 Uiso 1 1 calc R . .
H10E H 0.3038 0.4118 0.3414 0.067 Uiso 1 1 calc R . .
C51 C 0.20840(14) 0.7231(2) 0.08521(11) 0.0324(5) Uani 1 1 d . . .
C52 C 0.21367(17) 0.7692(3) 0.03513(12) 0.0451(7) Uani 1 1 d . A .
H52 H 0.2286 0.7058 0.0118 0.054 Uiso 1 1 calc R . .
C53 C 0.2010(2) 0.8981(3) 0.00937(13) 0.0542(8) Uani 1 1 d D . .
C531 C 0.1922(7) 1.0079(7) 0.0467(3) 0.075(3) Uani 0.540(8) 1 d PDU A -1
H53A H 0.2391 1.0178 0.0756 0.090 Uiso 0.540(8) 1 calc PR A -1
H53B H 0.1500 0.9906 0.0630 0.090 Uiso 0.540(8) 1 calc PR A -1
H53C H 0.1818 1.0853 0.0251 0.090 Uiso 0.540(8) 1 calc PR A -1
C532 C 0.2640(6) 0.9285(8) -0.0200(4) 0.095(4) Uani 0.540(8) 1 d PDU A -1
H53D H 0.2475 0.9015 -0.0582 0.114 Uiso 0.540(8) 1 calc PR A -1
H53E H 0.3107 0.8841 -0.0018 0.114 Uiso 0.540(8) 1 calc PR A -1
H53F H 0.2736 1.0191 -0.0186 0.114 Uiso 0.540(8) 1 calc PR A -1
C533 C 0.1221(6) 0.8850(8) -0.0384(3) 0.085(3) Uani 0.540(8) 1 d PDU A -1
H53G H 0.1157 0.9586 -0.0623 0.102 Uiso 0.540(8) 1 calc PR A -1
H53H H 0.0793 0.8794 -0.0217 0.102 Uiso 0.540(8) 1 calc PR A -1
H53I H 0.1240 0.8091 -0.0598 0.102 Uiso 0.540(8) 1 calc PR A -1
C53A C 0.1781(6) 0.8941(8) -0.0507(3) 0.064(3) Uani 0.460(8) 1 d PDU A -2
H53J H 0.2209 0.8650 -0.0643 0.077 Uiso 0.460(8) 1 calc PR A -2
H53K H 0.1630 0.9783 -0.0650 0.077 Uiso 0.460(8) 1 calc PR A -2
H53L H 0.1353 0.8364 -0.0628 0.077 Uiso 0.460(8) 1 calc PR A -2
C53B C 0.1387(7) 0.9749(10) 0.0313(4) 0.076(3) Uani 0.460(8) 1 d PDU A -2
H53M H 0.1330 1.0592 0.0154 0.092 Uiso 0.460(8) 1 calc PR A -2
H53N H 0.1552 0.9813 0.0712 0.092 Uiso 0.460(8) 1 calc PR A -2
H53O H 0.0899 0.9309 0.0207 0.092 Uiso 0.460(8) 1 calc PR A -2
C53C C 0.2809(6) 0.9663(10) 0.0325(4) 0.091(4) Uani 0.460(8) 1 d PDU A -2
H53P H 0.3207 0.9192 0.0214 0.109 Uiso 0.460(8) 1 calc PR A -2
H53Q H 0.2927 0.9697 0.0725 0.109 Uiso 0.460(8) 1 calc PR A -2
H53R H 0.2784 1.0518 0.0179 0.109 Uiso 0.460(8) 1 calc PR A -2
C61 C 0.18981(15) 0.6493(3) 0.20687(10) 0.0358(6) Uani 1 1 d . . .
C62 C 0.14408(15) 0.6091(3) 0.23105(11) 0.0370(6) Uani 1 1 d . . .
C63 C 0.08641(17) 0.5614(4) 0.26029(12) 0.0512(8) Uani 1 1 d . . .
C631 C 0.0746(4) 0.6633(7) 0.3006(2) 0.139(3) Uani 1 1 d . . .
H63A H 0.0395 0.6321 0.3211 0.166 Uiso 1 1 calc R . .
H63B H 0.0534 0.7388 0.2802 0.166 Uiso 1 1 calc R . .
H63C H 0.1235 0.6836 0.3260 0.166 Uiso 1 1 calc R . .
C632 C 0.0102(2) 0.5398(7) 0.21923(19) 0.115(2) Uani 1 1 d . . .
H63D H 0.0133 0.4648 0.1975 0.138 Uiso 1 1 calc R . .
H63E H -0.0024 0.6127 0.1950 0.138 Uiso 1 1 calc R . .
H63F H -0.0292 0.5279 0.2388 0.138 Uiso 1 1 calc R . .
C633 C 0.1159(3) 0.4470(7) 0.2934(3) 0.163(4) Uani 1 1 d . . .
H63G H 0.1205 0.3779 0.2689 0.196 Uiso 1 1 calc R . .
H63H H 0.0807 0.4230 0.3151 0.196 Uiso 1 1 calc R . .
H63I H 0.1658 0.4653 0.3178 0.196 Uiso 1 1 calc R . .

loop_
_atom_site_aniso_label
_atom_site_aniso_U_11
_atom_site_aniso_U_22
_atom_site_aniso_U_33
_atom_site_aniso_U_23
_atom_site_aniso_U_13
_atom_site_aniso_U_12
P1 0.0261(3) 0.0306(3) 0.0250(3) 0.0004(2) 0.0104(2) 0.0015(2)
C11 0.0298(12) 0.0380(14) 0.0285(12) -0.0068(10) 0.0132(10) -0.0043(10)
C12 0.0370(14) 0.0371(15) 0.0470(16) 0.0009(12) 0.0149(12) -0.0016(12)
C13 0.0552(19) 0.0448(17) 0.066(2) -0.0010(15) 0.0266(17) -0.0113(15)
C14 0.0514(19) 0.063(2) 0.065(2) -0.0097(17) 0.0261(17) -0.0256(17)
C15 0.0279(14) 0.078(2) 0.0517(18) -0.0098(17) 0.0103(13) -0.0090(14)
C16 0.0316(13) 0.0523(17) 0.0339(14) -0.0002(12) 0.0123(11) 0.0002(12)
C41 0.0323(12) 0.0291(12) 0.0297(12) 0.0019(10) 0.0160(10) 0.0007(10)
C42 0.0301(12) 0.0338(13) 0.0294(12) 0.0007(10) 0.0140(10) -0.0004(10)
C43 0.0422(15) 0.0445(15) 0.0317(13) -0.0063(11) 0.0172(11) -0.0065(12)
C431 0.0499(18) 0.088(3) 0.0349(15) -0.0028(16) 0.0218(14) -0.0108(17)
C432 0.057(2) 0.160(4) 0.0286(17) -0.004(2) 0.0086(15) 0.018(3)
C433 0.137(4) 0.059(2) 0.081(3) -0.030(2) 0.067(3) -0.028(2)
P2 0.0289(3) 0.0382(4) 0.0315(3) -0.0030(3) 0.0148(3) -0.0031(3)
C21 0.0308(13) 0.0441(15) 0.0396(14) -0.0122(12) 0.0050(11) 0.0039(12)
C22 0.0392(16) 0.077(2) 0.057(2) -0.0270(18) 0.0109(14) 0.0089(16)
C23 0.054(2) 0.095(3) 0.083(3) -0.048(3) 0.001(2) 0.031(2)
C24 0.083(3) 0.061(3) 0.098(3) -0.034(2) -0.016(3) 0.033(2)
C25 0.085(3) 0.044(2) 0.080(3) -0.0045(18) -0.003(2) 0.0164(19)
C26 0.0510(18) 0.0424(17) 0.0567(19) -0.0067(14) 0.0038(15) 0.0070(14)
C31 0.0282(12) 0.0263(12) 0.0263(11) 0.0000(9) 0.0077(9) -0.0004(9)
C32 0.0290(12) 0.0275(12) 0.0308(12) -0.0006(10) 0.0100(10) -0.0004(9)
C33 0.0256(12) 0.0440(15) 0.0369(14) -0.0059(11) 0.0090(10) -0.0009(11)
C331 0.0267(13) 0.069(2) 0.0484(17) -0.0130(15) 0.0136(12) -0.0041(13)
C332 0.0314(14) 0.066(2) 0.0408(16) 0.0054(14) 0.0063(12) 0.0082(13)
C333 0.0372(16) 0.0513(18) 0.065(2) -0.0167(15) 0.0156(14) -0.0109(13)
Al1 0.0418(5) 0.0426(5) 0.0349(4) -0.0040(4) 0.0085(3) 0.0131(4)
C71 0.0510(19) 0.069(2) 0.057(2) 0.0023(17) 0.0152(16) 0.0207(17)
C72 0.053(2) 0.102(3) 0.097(3) -0.020(3) 0.016(2) 0.019(2)
C81 0.069(2) 0.0432(17) 0.0477(18) 0.0010(14) 0.0088(16) 0.0062(16)
C82 0.102(3) 0.054(2) 0.052(2) -0.0128(17) 0.007(2) 0.006(2)
Al2 0.0288(4) 0.0337(4) 0.0254(4) 0.0024(3) 0.0095(3) 0.0012(3)
C91 0.0345(14) 0.0486(16) 0.0334(14) -0.0039(12) 0.0067(11) 0.0007(12)
C92 0.0530(18) 0.0566(19) 0.0380(16) -0.0099(14) 0.0132(14) -0.0010(15)
C101 0.0409(15) 0.0387(15) 0.0454(16) 0.0083(12) 0.0193(12) 0.0044(12)
C102 0.074(2) 0.0522(19) 0.0498(18) 0.0207(15) 0.0296(17) 0.0197(17)
C51 0.0301(13) 0.0334(13) 0.0333(13) 0.0027(10) 0.0073(10) 0.0020(10)
C52 0.0463(17) 0.0462(17) 0.0414(16) 0.0041(13) 0.0086(13) -0.0039(13)
C53 0.074(2) 0.0466(17) 0.0405(16) 0.0062(14) 0.0114(15) -0.0138(16)
C531 0.132(9) 0.038(4) 0.059(5) 0.003(3) 0.034(5) 0.004(5)
C532 0.162(10) 0.061(5) 0.086(7) 0.000(4) 0.075(7) -0.028(5)
C533 0.110(8) 0.081(6) 0.055(5) 0.010(4) 0.004(5) 0.007(5)
C53A 0.077(6) 0.066(5) 0.048(4) 0.019(4) 0.013(4) -0.006(5)
C53B 0.121(10) 0.054(6) 0.056(6) 0.011(4) 0.025(6) 0.013(6)
C53C 0.106(8) 0.075(6) 0.085(8) 0.019(5) 0.011(6) -0.039(6)
C61 0.0314(13) 0.0475(16) 0.0304(13) -0.0081(11) 0.0112(11) 0.0008(11)
C62 0.0299(13) 0.0510(16) 0.0295(13) -0.0055(12) 0.0064(10) 0.0058(12)
C63 0.0364(15) 0.086(2) 0.0361(15) 0.0001(15) 0.0180(12) -0.0037(15)
C631 0.135(5) 0.201(7) 0.119(4) -0.064(5) 0.104(4) -0.043(5)
C632 0.055(2) 0.228(7) 0.065(3) -0.001(3) 0.019(2) -0.057(3)
C633 0.088(4) 0.209(7) 0.227(8) 0.151(7) 0.102(5) 0.045(4)

loop_
_atom_type_symbol
_atom_type_description
_atom_type_scat_dispersion_real
_atom_type_scat_dispersion_imag
_atom_type_scat_source
C C 0.0033 0.0016 'International Tables Vol C Tables 4.2.6.8 and 6.1.1.4'
H H 0.0000 0.0000 'International Tables Vol C Tables 4.2.6.8 and 6.1.1.4'
Al Al 0.0645 0.0514 'International Tables Vol C Tables 4.2.6.8 and 6.1.1.4'
P P 0.1023 0.0942 'International Tables Vol C Tables 4.2.6.8 and 6.1.1.4'

loop_
_geom_angle_atom_site_label_1
_geom_angle_atom_site_label_2
_geom_angle_atom_site_label_3
_geom_angle
C31 P1 C51 109.01(11)
C31 P1 C11 114.97(11)
C51 P1 C11 109.90(12)
C31 P1 C41 102.65(11)
C51 P1 C41 113.72(11)
C11 P1 C41 106.51(11)
C12 C11 C16 120.0(2)
C12 C11 P1 119.5(2)
C16 C11 P1 120.2(2)
C13 C12 C11 120.3(3)
C13 C12 H12 119.9
C11 C12 H12 119.9
C14 C13 C12 119.7(3)
C14 C13 H13 120.1
C12 C13 H13 120.1
C13 C14 C15 120.5(3)
C13 C14 H14 119.7
C15 C14 H14 119.7
C14 C15 C16 120.3(3)
C14 C15 H15 119.9
C16 C15 H15 119.9
C11 C16 C15 119.2(3)
C11 C16 H16 120.4
C15 C16 H16 120.4
C42 C41 P1 118.60(18)
C42 C41 P2 133.28(19)
P1 C41 P2 107.89(13)
C41 C42 C43 132.4(2)
C41 C42 H42 113.8
C43 C42 H42 113.8
C432 C43 C42 108.0(2)
C432 C43 C431 108.2(3)
C42 C43 C431 113.8(2)
C432 C43 C433 110.8(3)
C42 C43 C433 106.9(2)
C431 C43 C433 109.1(3)
C43 C431 H43A 109.5
C43 C431 H43B 109.5
H43A C431 H43B 109.5
C43 C431 H43C 109.5
H43A C431 H43C 109.5
H43B C431 H43C 109.5
C43 C432 H43D 109.5
C43 C432 H43E 109.5
H43D C432 H43E 109.5
C43 C432 H43F 109.5
H43D C432 H43F 109.5
H43E C432 H43F 109.5
C43 C433 H43G 109.5
C43 C433 H43H 109.5
H43G C433 H43H 109.5
C43 C433 H43I 109.5
H43G C433 H43I 109.5
H43H C433 H43I 109.5
C41 P2 C21 102.43(12)
C41 P2 C32 94.70(11)
C21 P2 C32 99.99(12)
C22 C21 C26 119.1(3)
C22 C21 P2 118.6(3)
C26 C21 P2 122.2(2)
C21 C22 C23 119.8(4)
C21 C22 H22 120.1
C23 C22 H22 120.1
C24 C23 C22 120.6(4)
C24 C23 H23 119.7
C22 C23 H23 119.7
C23 C24 C25 120.6(4)
C23 C24 H24 119.7
C25 C24 H24 119.7
C24 C25 C26 119.6(4)
C24 C25 H25 120.2
C26 C25 H25 120.2
C21 C26 C25 120.3(3)
C21 C26 H26 119.9
C25 C26 H26 119.9
C32 C31 P1 109.94(18)
C32 C31 Al2 133.87(19)
P1 C31 Al2 116.18(12)
C31 C32 C33 122.8(2)
C31 C32 P2 121.13(19)
C33 C32 P2 115.71(17)
C332 C33 C331 106.9(2)
C332 C33 C333 111.1(2)
C331 C33 C333 107.5(2)
C332 C33 C32 110.8(2)
C331 C33 C32 114.2(2)
C333 C33 C32 106.4(2)
C33 C331 H33A 109.5
C33 C331 H33B 109.5
H33A C331 H33B 109.5
C33 C331 H33C 109.5
H33A C331 H33C 109.5
H33B C331 H33C 109.5
C33 C332 H33D 109.5
C33 C332 H33E 109.5
H33D C332 H33E 109.5
C33 C332 H33F 109.5
H33D C332 H33F 109.5
H33E C332 H33F 109.5
C33 C333 H33G 109.5
C33 C333 H33H 109.5
H33G C333 H33H 109.5
C33 C333 H33I 109.5
H33G C333 H33I 109.5
H33H C333 H33I 109.5
C71 Al1 C81 111.20(15)
C71 Al1 C51 115.50(13)
C81 Al1 C51 114.25(13)
C71 Al1 C61 104.75(14)
C81 Al1 C61 108.03(12)
C51 Al1 C61 101.92(10)
C72 C71 Al1 121.5(3)
C72 C71 H71A 107.0
Al1 C71 H71A 107.0
C72 C71 H71B 107.0
Al1 C71 H71B 107.0
H71A C71 H71B 106.7
C71 C72 H72A 109.5
C71 C72 H72B 109.5
H72A C72 H72B 109.5
C71 C72 H72C 109.5
H72A C72 H72C 109.5
H72B C72 H72C 109.5
C82 C81 Al1 113.7(3)
C82 C81 H81A 108.8
Al1 C81 H81A 108.8
C82 C81 H81B 108.8
Al1 C81 H81B 108.8
H81A C81 H81B 107.7
C81 C82 H82A 109.5
C81 C82 H82B 109.5
H82A C82 H82B 109.5
C81 C82 H82C 109.5
H82A C82 H82C 109.5
H82B C82 H82C 109.5
C91 Al2 C101 114.30(12)
C91 Al2 C31 122.57(11)
C101 Al2 C31 105.89(11)
C91 Al2 C61 102.37(11)
C101 Al2 C61 111.46(12)
C31 Al2 C61 98.93(10)
C92 C91 Al2 113.8(2)
C92 C91 H91A 108.8
Al2 C91 H91A 108.8
C92 C91 H91B 108.8
Al2 C91 H91B 108.8
H91A C91 H91B 107.7
C91 C92 H92A 109.5
C91 C92 H92B 109.5
H92A C92 H92B 109.5
C91 C92 H92C 109.5
H92A C92 H92C 109.5
H92B C92 H92C 109.5
C102 C101 Al2 116.0(2)
C102 C101 H10A 108.3
Al2 C101 H10A 108.3
C102 C101 H10B 108.3
Al2 C101 H10B 108.3
H10A C101 H10B 107.4
C101 C102 H10C 109.5
C101 C102 H10D 109.5
H10C C102 H10D 109.5
C101 C102 H10E 109.5
H10C C102 H10E 109.5
H10D C102 H10E 109.5
C52 C51 P1 111.5(2)
C52 C51 Al1 133.0(2)
P1 C51 Al1 115.07(13)
C51 C52 C53 132.6(3)
C51 C52 H52 113.7
C53 C52 H52 113.7
C53A C53 C52 113.0(4)
C53A C53 C531 127.7(5)
C52 C53 C531 117.0(4)
C53A C53 C532 63.8(5)
C52 C53 C532 110.2(4)
C531 C53 C532 110.0(5)
C53A C53 C53C 112.4(6)
C52 C53 C53C 103.3(4)
C531 C53 C53C 70.0(6)
C532 C53 C53C 50.6(5)
C53A C53 C53B 109.5(6)
C52 C53 C53B 110.9(4)
C531 C53 C53B 37.6(4)
C532 C53 C53B 137.1(6)
C53C C53 C53B 107.5(7)
C53A C53 C533 43.0(4)
C52 C53 C533 104.5(4)
C531 C53 C533 108.1(6)
C532 C53 C533 106.4(6)
C53C C53 C533 149.1(5)
C53B C53 C533 74.6(6)
C53 C531 H53A 109.5
C53 C531 H53B 109.5
C53 C531 H53C 109.5
C53 C532 H53D 109.5
C53 C532 H53E 109.5
C53 C532 H53F 109.5
C53 C533 H53G 109.5
C53 C533 H53H 109.5
C53 C533 H53I 109.5
C53 C53A H53J 109.5
C53 C53A H53K 109.5
H53J C53A H53K 109.5
C53 C53A H53L 109.5
H53J C53A H53L 109.5
H53K C53A H53L 109.5
C53 C53B H53M 109.5
C53 C53B H53N 109.5
H53M C53B H53N 109.5
C53 C53B H53O 109.5
H53M C53B H53O 109.5
H53N C53B H53O 109.5
C53 C53C H53P 109.5
C53 C53C H53Q 109.5
H53P C53C H53Q 109.5
C53 C53C H53R 109.5
H53P C53C H53R 109.5
H53Q C53C H53R 109.5
C62 C61 Al1 129.6(2)
C62 C61 Al2 116.4(2)
Al1 C61 Al2 113.36(12)
C61 C62 C63 178.8(3)
C633 C63 C62 110.5(3)
C633 C63 C632 113.1(5)
C62 C63 C632 109.9(3)
C633 C63 C631 107.0(5)
C62 C63 C631 108.6(3)
C632 C63 C631 107.5(4)
C63 C631 H63A 109.5
C63 C631 H63B 109.5
H63A C631 H63B 109.5
C63 C631 H63C 109.5
H63A C631 H63C 109.5
H63B C631 H63C 109.5
C63 C632 H63D 109.5
C63 C632 H63E 109.5
H63D C632 H63E 109.5
C63 C632 H63F 109.5
H63D C632 H63F 109.5
H63E C632 H63F 109.5
C63 C633 H63G 109.5
C63 C633 H63H 109.5
H63G C633 H63H 109.5
C63 C633 H63I 109.5
H63G C633 H63I 109.5
H63H C633 H63I 109.5

loop_
_geom_bond_atom_site_label_1
_geom_bond_atom_site_label_2
_geom_bond_distance
P1 C31 1.778(2)
P1 C51 1.796(3)
P1 C11 1.805(3)
P1 C41 1.809(2)
C11 C12 1.388(4)
C11 C16 1.389(4)
C12 C13 1.385(4)
C12 H12 0.9600
C13 C14 1.375(5)
C13 H13 0.9600
C14 C15 1.380(5)
C14 H14 0.9600
C15 C16 1.395(4)
C15 H15 0.9600
C16 H16 0.9600
C41 C42 1.333(3)
C41 P2 1.825(3)
C42 C43 1.511(3)
C42 H42 0.9600
C43 C432 1.507(5)
C43 C431 1.515(4)
C43 C433 1.537(5)
C431 H43A 0.9599
C431 H43B 0.9599
C431 H43C 0.9599
C432 H43D 0.9599
C432 H43E 0.9599
C432 H43F 0.9599
C433 H43G 0.9599
C433 H43H 0.9599
C433 H43I 0.9599
P2 C21 1.848(3)
P2 C32 1.865(3)
C21 C22 1.390(4)
C21 C26 1.392(4)
C22 C23 1.397(6)
C22 H22 0.9600
C23 C24 1.359(7)
C23 H23 0.9600
C24 C25 1.379(7)
C24 H24 0.9600
C25 C26 1.396(5)
C25 H25 0.9600
C26 H26 0.9600
C31 C32 1.362(3)
C31 Al2 2.052(2)
C32 C33 1.539(3)
C33 C332 1.526(4)
C33 C331 1.531(4)
C33 C333 1.536(4)
C331 H33A 0.9599
C331 H33B 0.9599
C331 H33C 0.9599
C332 H33D 0.9599
C332 H33E 0.9599
C332 H33F 0.9599
C333 H33G 0.9599
C333 H33H 0.9599
C333 H33I 0.9599
Al1 C71 1.989(3)
Al1 C81 1.999(3)
Al1 C51 2.033(3)
Al1 C61 2.105(3)
C71 C72 1.479(5)
C71 H71A 0.9600
C71 H71B 0.9600
C72 H72A 0.9599
C72 H72B 0.9599
C72 H72C 0.9599
C81 C82 1.528(5)
C81 H81A 0.9600
C81 H81B 0.9600
C82 H82A 0.9599
C82 H82B 0.9599
C82 H82C 0.9599
Al2 C91 1.990(3)
Al2 C101 1.996(3)
Al2 C61 2.137(3)
C91 C92 1.538(4)
C91 H91A 0.9600
C91 H91B 0.9600
C92 H92A 0.9599
C92 H92B 0.9599
C92 H92C 0.9599
C101 C102 1.532(4)
C101 H10A 0.9600
C101 H10B 0.9600
C102 H10C 0.9599
C102 H10D 0.9599
C102 H10E 0.9599
C51 C52 1.358(4)
C52 C53 1.483(4)
C52 H52 0.9600
C53 C53A 1.442(7)
C53 C531 1.506(7)
C53 C532 1.524(8)
C53 C53C 1.567(8)
C53 C53B 1.576(9)
C53 C533 1.597(8)
C531 H53A 0.9599
C531 H53B 0.9599
C531 H53C 0.9599
C532 H53D 0.9599
C532 H53E 0.9599
C532 H53F 0.9599
C533 H53G 0.9599
C533 H53H 0.9599
C533 H53I 0.9599
C53A H53J 0.9599
C53A H53K 0.9599
C53A H53L 0.9599
C53B H53M 0.9599
C53B H53N 0.9599
C53B H53O 0.9599
C53C H53P 0.9599
C53C H53Q 0.9599
C53C H53R 0.9599
C61 C62 1.206(4)
C62 C63 1.489(4)
C63 C633 1.469(6)
C63 C632 1.493(5)
C63 C631 1.510(6)
C631 H63A 0.9599
C631 H63B 0.9599
C631 H63C 0.9599
C632 H63D 0.9599
C632 H63E 0.9599
C632 H63F 0.9599
C633 H63G 0.9599
C633 H63H 0.9599
C633 H63I 0.9599

loop_
_geom_torsion_atom_site_label_1
_geom_torsion_atom_site_label_2
_geom_torsion_atom_site_label_3
_geom_torsion_atom_site_label_4
_geom_torsion
C31 P1 C11 C12 -35.3(2)
C51 P1 C11 C12 -158.7(2)
C41 P1 C11 C12 77.6(2)
C31 P1 C11 C16 151.0(2)
C51 P1 C11 C16 27.6(2)
C41 P1 C11 C16 -96.0(2)
C16 C11 C12 C13 -1.0(4)
P1 C11 C12 C13 -174.7(2)
C11 C12 C13 C14 1.5(5)
C12 C13 C14 C15 -1.2(5)
C13 C14 C15 C16 0.4(5)
C12 C11 C16 C15 0.1(4)
P1 C11 C16 C15 173.8(2)
C14 C15 C16 C11 0.2(4)
C31 P1 C41 C42 165.3(2)
C51 P1 C41 C42 -77.1(2)
C11 P1 C41 C42 44.1(2)
C31 P1 C41 P2 -19.46(15)
C51 P1 C41 P2 98.14(14)
C11 P1 C41 P2 -140.65(13)
P1 C41 C42 C43 171.9(2)
P2 C41 C42 C43 -1.8(5)
C41 C42 C43 C432 -142.1(3)
C41 C42 C43 C431 -21.9(4)
C41 C42 C43 C433 98.7(4)
C42 C41 P2 C21 -69.2(3)
P1 C41 P2 C21 116.57(13)
C42 C41 P2 C32 -170.5(3)
P1 C41 P2 C32 15.25(14)
C41 P2 C21 C22 126.4(2)
C32 P2 C21 C22 -136.5(2)
C41 P2 C21 C26 -57.5(3)
C32 P2 C21 C26 39.6(3)
C26 C21 C22 C23 1.2(5)
P2 C21 C22 C23 177.4(3)
C21 C22 C23 C24 -0.6(5)
C22 C23 C24 C25 -0.3(6)
C23 C24 C25 C26 0.7(6)
C22 C21 C26 C25 -0.8(5)
P2 C21 C26 C25 -176.9(3)
C24 C25 C26 C21 -0.1(5)
C51 P1 C31 C32 -105.04(19)
C11 P1 C31 C32 131.06(18)
C41 P1 C31 C32 15.9(2)
C51 P1 C31 Al2 75.76(15)
C11 P1 C31 Al2 -48.13(16)
C41 P1 C31 Al2 -163.34(12)
P1 C31 C32 C33 167.09(19)
Al2 C31 C32 C33 -13.9(4)
P1 C31 C32 P2 -6.2(3)
Al2 C31 C32 P2 172.78(14)
C41 P2 C32 C31 -6.2(2)
C21 P2 C32 C31 -109.7(2)
C41 P2 C32 C33 -179.93(19)
C21 P2 C32 C33 76.6(2)
C31 C32 C33 C332 53.6(3)
P2 C32 C33 C332 -132.8(2)
C31 C32 C33 C331 174.3(2)
P2 C32 C33 C331 -12.0(3)
C31 C32 C33 C333 -67.3(3)
P2 C32 C33 C333 106.4(2)
C81 Al1 C71 C72 162.6(3)
C51 Al1 C71 C72 30.3(4)
C61 Al1 C71 C72 -81.0(4)
C71 Al1 C81 C82 51.4(3)
C51 Al1 C81 C82 -175.6(2)
C61 Al1 C81 C82 -63.0(3)
C32 C31 Al2 C91 51.2(3)
P1 C31 Al2 C91 -129.86(14)
C32 C31 Al2 C101 -82.4(3)
P1 C31 Al2 C101 96.55(15)
C32 C31 Al2 C61 162.1(2)
P1 C31 Al2 C61 -18.90(15)
C101 Al2 C91 C92 -63.7(2)
C31 Al2 C91 C92 166.15(19)
C61 Al2 C91 C92 57.0(2)
C91 Al2 C101 C102 6.1(3)
C31 Al2 C101 C102 144.0(2)
C61 Al2 C101 C102 -109.4(2)
C31 P1 C51 C52 116.6(2)
C11 P1 C51 C52 -116.5(2)
C41 P1 C51 C52 2.8(2)
C31 P1 C51 Al1 -57.61(16)
C11 P1 C51 Al1 69.23(16)
C41 P1 C51 Al1 -171.47(12)
C71 Al1 C51 C52 67.1(3)
C81 Al1 C51 C52 -63.8(3)
C61 Al1 C51 C52 -180.0(3)
C71 Al1 C51 P1 -120.24(17)
C81 Al1 C51 P1 108.89(16)
C61 Al1 C51 P1 -7.34(16)
P1 C51 C52 C53 -172.4(3)
Al1 C51 C52 C53 0.4(5)
C51 C52 C53 C53A -153.0(5)
C51 C52 C53 C531 11.1(7)
C51 C52 C53 C532 137.7(5)
C51 C52 C53 C53C 85.2(6)
C51 C52 C53 C53B -29.6(7)
C51 C52 C53 C533 -108.3(5)
C71 Al1 C61 C62 -7.6(3)
C81 Al1 C61 C62 111.0(3)
C51 Al1 C61 C62 -128.3(3)
C71 Al1 C61 Al2 -178.10(14)
C81 Al1 C61 Al2 -59.49(16)
C51 Al1 C61 Al2 61.19(14)
C91 Al2 C61 C62 -93.0(2)
C101 Al2 C61 C62 29.6(3)
C31 Al2 C61 C62 140.7(2)
C91 Al2 C61 Al1 78.85(14)
C101 Al2 C61 Al1 -158.55(13)
C31 Al2 C61 Al1 -47.47(14)
Al1 C61 C62 C63 3(15)
Al2 C61 C62 C63 173(100)
C61 C62 C63 C633 175(100)
C61 C62 C63 C632 49(15)
C61 C62 C63 C631 -68(15)
